data_4101930
loop_
_publ_author_name
'Ming-Hua Zeng'
'Qiang-Xin Wang'
'Yan-Xi Tan'
'Sheng Hu'
'Hai-Xia Zhao'
'La-Sheng Long'
'Mohamedally Kurmoo'

_publ_contact_author 'prof. MING HUA ZENG '
_publ_contact_author_email ZMH@MAIBOX.GXNU.EDU.CN
_publ_section_title
;
 Rigid Pillars and Double Walls in a Porous Metal-Organic Framework:
 Single-Crystal to Single-Crystal, Controlled Uptake and Release of Iodine
 and Electrical Conductivity
;
_journal_name_full 'Journal of the American Chemical Society'
_journal_page_first 2561
_journal_page_last 2563
_journal_paper_doi 10.1021/ja908293n
_journal_volume 132
_journal_year 2010
_chemical_formula_sum 'C37.5 H41.5 N4.5 O12.5 Zn3'
_chemical_formula_weight 951.36
_space_group_IT_number 114
_symmetry_cell_setting tetragonal
_symmetry_space_group_name_Hall 'P -4 2n'
_symmetry_space_group_name_H-M 'P -4 21 c'
_atom_sites_solution_hydrogens geom
_atom_sites_solution_primary direct
_atom_sites_solution_secondary difmap
_audit_creation_method SHELXL-97
_cell_angle_alpha 90.00
_cell_angle_beta 90.00
_cell_angle_gamma 90.00
_cell_formula_units_Z 8
_cell_length_a 24.8859(14)
_cell_length_b 24.8859(14)
_cell_length_c 15.1743(17)
_cell_measurement_temperature 173(2)
_cell_volume 9397.6(13)
_computing_cell_refinement 'Bruker SMART'
_computing_data_collection 'Bruker SMART'
_computing_data_reduction 'Bruker SMART'
_computing_molecular_graphics 'Bruker SHELXTL'
_computing_publication_material 'Bruker SHELXTL'
_computing_structure_refinement 'SHELXL-97 (Sheldrick, 1997)'
_computing_structure_solution 'SHELXS-97 (Sheldrick, 1990)'
_diffrn_ambient_temperature 173(2)
_diffrn_measured_fraction_theta_full 0.998
_diffrn_measured_fraction_theta_max 0.998
_diffrn_radiation_monochromator graphite
_diffrn_radiation_source 'fine-focus sealed tube'
_diffrn_radiation_type MoK\a
_diffrn_radiation_wavelength 0.71073
_diffrn_reflns_av_R_equivalents 0.0493
_diffrn_reflns_av_sigmaI/netI 0.0412
_diffrn_reflns_limit_h_max 30
_diffrn_reflns_limit_h_min -26
_diffrn_reflns_limit_k_max 30
_diffrn_reflns_limit_k_min -17
_diffrn_reflns_limit_l_max 18
_diffrn_reflns_limit_l_min -16
_diffrn_reflns_number 50826
_diffrn_reflns_theta_full 26.00
_diffrn_reflns_theta_max 26.00
_diffrn_reflns_theta_min 1.57
_exptl_absorpt_coefficient_mu 1.578
_exptl_absorpt_correction_T_max 0.5181
_exptl_absorpt_correction_T_min 0.4720
_exptl_absorpt_correction_type multi-scan
_exptl_crystal_colour colorless
_exptl_crystal_density_diffrn 1.345
_exptl_crystal_density_method 'not measured'
_exptl_crystal_description block
_exptl_crystal_F_000 3904
_exptl_crystal_size_max 0.56
_exptl_crystal_size_mid 0.49
_exptl_crystal_size_min 0.48
_refine_diff_density_max 0.752
_refine_diff_density_min -0.472
_refine_diff_density_rms 0.111
_refine_ls_abs_structure_details 'Flack H D (1983), Acta Cryst. A39, 876-881'
_refine_ls_abs_structure_Flack -0.011(19)
_refine_ls_extinction_method none
_refine_ls_goodness_of_fit_ref 1.138
_refine_ls_hydrogen_treatment constr
_refine_ls_matrix_type full
_refine_ls_number_parameters 522
_refine_ls_number_reflns 9225
_refine_ls_number_restraints 87
_refine_ls_restrained_S_all 1.147
_refine_ls_R_factor_all 0.0886
_refine_ls_R_factor_gt 0.0468
_refine_ls_shift/su_max 0.002
_refine_ls_shift/su_mean 0.000
_refine_ls_structure_factor_coef Fsqd
_refine_ls_weighting_details
;
calc w=1/[\s^2^(Fo^2^)+(0.0454P)^2^+30.5493P] where P=(Fo^2^+2Fc^2^)/3
;
_refine_ls_weighting_scheme calc
_refine_ls_wR_factor_gt 0.1126
_refine_ls_wR_factor_ref 0.1437
_reflns_number_gt 6439
_reflns_number_total 9225
_reflns_threshold_expression >2sigma(I)
_cod_data_source_file ja908293n_si_001.cif
_cod_data_source_block 1
_cod_original_formula_sum 'C37.50 H41.50 N4.50 O12.50 Zn3'
_cod_database_code 4101930

loop_
_symmetry_equiv_pos_as_xyz
'x, y, z'
'-x, -y, z'
'y, -x, -z'
'-y, x, -z'
'-x+1/2, y+1/2, -z+1/2'
'x+1/2, -y+1/2, -z+1/2'
'-y+1/2, -x+1/2, z+1/2'
'y+1/2, x+1/2, z+1/2'

loop_
_atom_site_label
_atom_site_type_symbol
_atom_site_fract_x
_atom_site_fract_y
_atom_site_fract_z
_atom_site_U_iso_or_equiv
_atom_site_adp_type
_atom_site_occupancy
_atom_site_symmetry_multiplicity
_atom_site_calc_flag
_atom_site_refinement_flags
_atom_site_disorder_assembly
_atom_site_disorder_group
Zn1 Zn -0.87922(3) -0.02242(3) -0.03023(5) 0.02125(16) Uani 1 1 d . . .
Zn2 Zn -0.85097(3) -0.00071(3) -0.24683(4) 0.01921(15) Uani 1 1 d . . .
Zn3 Zn -0.87265(3) 0.01765(3) -0.46702(5) 0.02184(17) Uani 1 1 d . . .
O1 O -0.81785(18) 0.03372(18) -0.0464(3) 0.0346(11) Uani 1 1 d . . .
O2 O -0.80103(19) 0.0489(2) -0.1905(3) 0.0375(12) Uani 1 1 d . . .
O3 O -0.80141(19) -0.0556(2) -0.2925(3) 0.0362(12) Uani 1 1 d . . .
O4 O -0.8216(2) -0.0455(2) -0.4344(3) 0.0425(13) Uani 1 1 d . . .
O5 O -0.89609(17) -0.02901(19) -0.1565(3) 0.0283(10) Uani 1 1 d . . .
O6 O -0.94886(17) -0.07009(17) -0.0229(3) 0.0274(10) Uani 1 1 d . . .
O7 O -1.0074(2) -0.1133(2) -0.1038(3) 0.0352(12) Uani 1 1 d . . .
O8 O -0.8774(2) -0.00831(19) -0.5925(3) 0.0359(12) Uani 1 1 d . . .
O9 O -0.93209(19) -0.06167(18) -0.5179(3) 0.0313(10) Uani 1 1 d . . .
O10 O -0.96588(16) -0.11258(17) -0.6586(3) 0.0223(9) Uani 1 1 d . . .
N1 N -0.5728(2) 0.3105(2) 0.0102(4) 0.0287(13) Uani 1 1 d . . .
N2 N -0.5854(2) -0.3248(2) -0.5093(4) 0.0288(13) Uani 1 1 d . . .
C1 C -0.7578(3) 0.1028(3) -0.0865(5) 0.0334(17) Uani 1 1 d . . .
C2 C -0.7279(3) 0.1274(3) -0.1513(5) 0.0402(18) Uani 1 1 d . . .
H2A H -0.7316 0.1157 -0.2106 0.048 Uiso 1 1 calc R . .
C3 C -0.6927(3) 0.1688(3) -0.1323(5) 0.045(2) Uani 1 1 d . . .
H3A H -0.6726 0.1852 -0.1783 0.054 Uiso 1 1 calc R . .
C4 C -0.6866(3) 0.1864(3) -0.0461(5) 0.0353(16) Uani 1 1 d . . .
C5 C -0.7173(3) 0.1620(3) 0.0198(5) 0.0447(19) Uani 1 1 d . . .
H5A H -0.7142 0.1737 0.0791 0.054 Uiso 1 1 calc R . .
C6 C -0.7520(3) 0.1209(3) -0.0011(5) 0.0396(19) Uani 1 1 d . . .
H6A H -0.7726 0.1045 0.0444 0.048 Uiso 1 1 calc R . .
C7 C -0.6476(3) 0.2298(3) -0.0259(5) 0.0333(16) Uani 1 1 d . . .
C8 C -0.6211(3) 0.2320(3) 0.0545(5) 0.043(2) Uani 1 1 d . . .
H8A H -0.6284 0.2062 0.0990 0.052 Uiso 1 1 calc R . .
C9 C -0.5835(3) 0.2733(3) 0.0692(5) 0.045(2) Uani 1 1 d . . .
H9A H -0.5651 0.2743 0.1239 0.054 Uiso 1 1 calc R . .
C10 C -0.5995(3) 0.3093(3) -0.0655(5) 0.0398(18) Uani 1 1 d . . .
H10A H -0.5925 0.3368 -0.1075 0.048 Uiso 1 1 calc R . .
C11 C -0.6371(4) 0.2700(3) -0.0866(6) 0.050(2) Uani 1 1 d . . .
H11A H -0.6553 0.2707 -0.1417 0.060 Uiso 1 1 calc R . .
C12 C -0.7957(2) 0.0579(3) -0.1089(5) 0.0250(14) Uani 1 1 d . . .
C13 C -0.7649(3) -0.1161(3) -0.3962(5) 0.0323(16) Uani 1 1 d . . .
C14 C -0.7644(3) -0.1358(3) -0.4799(6) 0.046(2) Uani 1 1 d . . .
H14A H -0.7870 -0.1200 -0.5231 0.056 Uiso 1 1 calc R . .
C15 C -0.7315(3) -0.1787(3) -0.5033(5) 0.044(2) Uani 1 1 d . . .
H15A H -0.7310 -0.1911 -0.5626 0.053 Uiso 1 1 calc R . .
C16 C -0.7000(3) -0.2031(3) -0.4417(4) 0.0332(16) Uani 1 1 d . . .
C17 C -0.7009(3) -0.1839(3) -0.3551(5) 0.046(2) Uani 1 1 d . . .
H17A H -0.6790 -0.2003 -0.3116 0.055 Uiso 1 1 calc R . .
C18 C -0.7336(3) -0.1409(3) -0.3326(5) 0.0423(19) Uani 1 1 d . . .
H18A H -0.7346 -0.1284 -0.2734 0.051 Uiso 1 1 calc R . .
C19 C -0.6619(3) -0.2464(3) -0.4678(5) 0.0315(15) Uani 1 1 d . . .
C20 C -0.6362(3) -0.2468(3) -0.5470(5) 0.0442(19) Uani 1 1 d . . .
H20A H -0.6443 -0.2201 -0.5897 0.053 Uiso 1 1 calc R . .
C21 C -0.5985(3) -0.2858(3) -0.5655(5) 0.044(2) Uani 1 1 d . . .
H21A H -0.5810 -0.2848 -0.6211 0.053 Uiso 1 1 calc R . .
C22 C -0.6113(3) -0.3256(3) -0.4327(5) 0.0375(17) Uani 1 1 d . . .
H22A H -0.6030 -0.3533 -0.3917 0.045 Uiso 1 1 calc R . .
C23 C -0.6500(3) -0.2878(3) -0.4099(5) 0.0394(18) Uani 1 1 d . . .
H23A H -0.6683 -0.2903 -0.3551 0.047 Uiso 1 1 calc R . .
C24 C -0.7991(3) -0.0687(3) -0.3733(5) 0.0287(15) Uani 1 1 d . . .
C25 C -0.9394(3) -0.0624(3) -0.1794(4) 0.0383(18) Uani 1 1 d . . .
H25A H -0.9661 -0.0407 -0.2134 0.046 Uiso 1 1 calc R . .
C26 C -0.9668(3) -0.0836(3) -0.0964(5) 0.0295(15) Uani 1 1 d . . .
C27 C -0.9220(4) -0.1081(4) -0.2350(6) 0.091(4) Uani 1 1 d . . .
H27A H -0.9053 -0.0944 -0.2890 0.136 Uiso 1 1 calc R . .
H27B H -0.9532 -0.1302 -0.2502 0.136 Uiso 1 1 calc R . .
H27C H -0.8958 -0.1299 -0.2025 0.136 Uiso 1 1 calc R . .
C28 C -0.9107(3) -0.0467(3) -0.5881(5) 0.0293(15) Uani 1 1 d . . .
C29 C -0.9224(3) -0.0776(3) -0.6729(5) 0.0384(18) Uani 1 1 d . . .
H29A H -0.9316 -0.0517 -0.7209 0.046 Uiso 1 1 calc R . .
C30 C -0.8709(3) -0.1087(4) -0.6980(5) 0.056(2) Uani 1 1 d . . .
H30A H -0.8784 -0.1321 -0.7484 0.084 Uiso 1 1 calc R . .
H30B H -0.8591 -0.1305 -0.6479 0.084 Uiso 1 1 calc R . .
H30C H -0.8425 -0.0831 -0.7138 0.084 Uiso 1 1 calc R . .
N3 N -0.7072(5) 0.0173(5) 0.1541(7) 0.130(4) Uani 1 1 d DU . .
O11 O -0.6874(6) 0.0959(5) 0.2205(9) 0.209(6) Uani 1 1 d DU . .
C31 C -0.6753(7) 0.0595(6) 0.1721(9) 0.155(7) Uani 1 1 d DU . .
H31A H -0.6409 0.0606 0.1450 0.187 Uiso 1 1 calc R . .
C32 C -0.7614(7) 0.0134(9) 0.1934(13) 0.216(10) Uani 1 1 d DU . .
H32A H -0.7768 0.0494 0.1992 0.324 Uiso 1 1 calc R . .
H32B H -0.7588 -0.0033 0.2518 0.324 Uiso 1 1 calc R . .
H32C H -0.7844 -0.0086 0.1555 0.324 Uiso 1 1 calc R . .
C33 C -0.6918(7) -0.0239(6) 0.0948(10) 0.170(8) Uani 1 1 d DU . .
H33A H -0.6618 -0.0114 0.0584 0.256 Uiso 1 1 calc R . .
H33B H -0.7223 -0.0332 0.0569 0.256 Uiso 1 1 calc R . .
H33C H -0.6806 -0.0557 0.1283 0.256 Uiso 1 1 calc R . .
N4 N -0.6744(7) -0.0518(7) 0.4064(12) 0.284(12) Uani 1 1 d DU . .
O12 O -0.6586(6) -0.1251(5) 0.3288(8) 0.184(5) Uani 1 1 d DU . .
C34 C -0.6866(9) -0.0830(8) 0.3333(16) 0.42(3) Uani 1 1 d DU . .
H34A H -0.7132 -0.0736 0.2911 0.502 Uiso 1 1 calc R . .
C35 C -0.6334(10) -0.0698(10) 0.4669(19) 0.305(16) Uani 1 1 d DU . .
H35A H -0.6277 -0.1085 0.4593 0.458 Uiso 1 1 calc R . .
H35B H -0.6449 -0.0626 0.5275 0.458 Uiso 1 1 calc R . .
H35C H -0.5998 -0.0506 0.4550 0.458 Uiso 1 1 calc R . .
C36 C -0.7030(10) -0.0031(9) 0.4206(17) 0.320(18) Uani 1 1 d DU . .
H36A H -0.7364 -0.0036 0.3866 0.479 Uiso 1 1 calc R . .
H36B H -0.6808 0.0273 0.4016 0.479 Uiso 1 1 calc R . .
H36C H -0.7113 0.0006 0.4834 0.479 Uiso 1 1 calc R . .
N5 N -0.6483(10) 0.0039(11) -0.2044(17) 0.203(16) Uiso 0.50 1 d PD . .
O13 O -0.6280(12) 0.0541(12) -0.3224(18) 0.219(13) Uiso 0.50 1 d PD . .
C37 C -0.617(2) 0.032(2) -0.135(3) 0.30(3) Uiso 0.50 1 d PD . .
C38 C -0.6780(15) -0.0414(13) -0.175(3) 0.198(19) Uiso 0.50 1 d PD . .
C39 C -0.6526(13) 0.0154(13) -0.293(2) 0.37(5) Uiso 0.50 1 d PD . .

loop_
_atom_site_aniso_label
_atom_site_aniso_U_11
_atom_site_aniso_U_22
_atom_site_aniso_U_33
_atom_site_aniso_U_23
_atom_site_aniso_U_13
_atom_site_aniso_U_12
Zn1 0.0231(4) 0.0228(4) 0.0178(3) -0.0003(3) -0.0009(3) 0.0003(3)
Zn2 0.0186(3) 0.0226(3) 0.0164(3) 0.0021(3) -0.0008(3) -0.0008(3)
Zn3 0.0232(4) 0.0245(4) 0.0178(3) 0.0001(3) -0.0002(3) -0.0023(3)
O1 0.034(3) 0.034(3) 0.037(3) -0.005(2) -0.003(2) -0.012(2)
O2 0.034(3) 0.044(3) 0.035(3) 0.002(2) -0.007(2) -0.020(2)
O3 0.034(3) 0.043(3) 0.032(3) -0.006(2) 0.002(2) 0.019(2)
O4 0.055(3) 0.041(3) 0.032(3) -0.003(2) -0.002(2) 0.023(3)
O5 0.029(2) 0.042(3) 0.014(2) 0.002(2) 0.0023(18) -0.012(2)
O6 0.030(2) 0.029(2) 0.022(2) 0.007(2) 0.007(2) -0.0027(19)
O7 0.036(3) 0.036(3) 0.034(3) -0.001(2) 0.006(2) -0.014(2)
O8 0.045(3) 0.037(3) 0.026(2) -0.008(2) 0.001(2) -0.017(2)
O9 0.038(3) 0.034(3) 0.023(3) -0.004(2) 0.002(2) -0.007(2)
O10 0.025(2) 0.026(2) 0.016(2) -0.0015(18) -0.0010(17) -0.0085(18)
N1 0.031(3) 0.025(3) 0.030(3) 0.001(2) 0.002(2) -0.006(2)
N2 0.028(3) 0.027(3) 0.031(3) -0.003(2) 0.002(2) 0.006(2)
C1 0.026(4) 0.034(4) 0.041(4) -0.004(3) -0.001(3) -0.011(3)
C2 0.040(4) 0.049(5) 0.032(4) -0.009(4) 0.004(3) -0.024(4)
C3 0.051(5) 0.056(5) 0.028(4) -0.004(3) 0.009(3) -0.025(4)
C4 0.039(4) 0.035(4) 0.033(4) -0.007(3) 0.003(3) -0.011(3)
C5 0.057(5) 0.043(4) 0.034(4) -0.006(4) 0.004(4) -0.029(4)
C6 0.037(4) 0.042(4) 0.040(4) -0.007(3) 0.009(3) -0.025(4)
C7 0.032(3) 0.034(4) 0.034(4) 0.001(3) 0.000(3) -0.019(3)
C8 0.064(5) 0.037(4) 0.028(4) 0.006(3) 0.001(4) -0.031(4)
C9 0.060(5) 0.047(5) 0.028(4) 0.006(3) -0.007(4) -0.019(4)
C10 0.051(5) 0.040(4) 0.029(4) 0.007(3) -0.011(3) -0.020(4)
C11 0.065(6) 0.044(5) 0.042(5) 0.002(4) -0.018(4) -0.028(4)
C12 0.016(3) 0.023(3) 0.036(4) 0.002(3) -0.006(3) -0.003(2)
C13 0.031(4) 0.030(4) 0.036(4) -0.007(3) -0.001(3) 0.007(3)
C14 0.047(4) 0.047(4) 0.045(5) -0.011(4) -0.006(4) 0.024(4)
C15 0.051(5) 0.043(4) 0.038(4) -0.014(3) -0.010(4) 0.017(4)
C16 0.030(4) 0.038(4) 0.031(4) 0.001(3) -0.002(3) 0.013(3)
C17 0.053(5) 0.057(5) 0.027(4) -0.002(4) -0.004(4) 0.036(4)
C18 0.050(5) 0.055(5) 0.022(4) -0.003(3) 0.005(3) 0.016(4)
C19 0.033(3) 0.034(4) 0.027(3) -0.003(3) -0.010(3) 0.013(3)
C20 0.055(5) 0.047(4) 0.032(4) 0.002(3) -0.001(4) 0.023(4)
C21 0.056(5) 0.044(4) 0.032(4) -0.002(3) 0.012(4) 0.020(4)
C22 0.040(4) 0.036(4) 0.037(4) 0.009(3) 0.007(3) 0.013(3)
C23 0.038(4) 0.044(4) 0.036(4) 0.002(3) 0.008(3) 0.016(4)
C24 0.029(4) 0.024(3) 0.033(4) -0.003(3) 0.000(3) 0.000(3)
C25 0.039(4) 0.052(5) 0.023(4) 0.004(3) 0.001(3) -0.023(4)
C26 0.029(4) 0.030(4) 0.030(4) 0.004(3) 0.004(3) -0.003(3)
C27 0.103(8) 0.096(8) 0.074(7) -0.063(6) 0.060(6) -0.079(7)
C28 0.031(4) 0.028(4) 0.029(4) -0.005(3) -0.004(3) -0.002(3)
C29 0.041(4) 0.043(4) 0.031(4) -0.001(3) -0.004(3) -0.019(3)
C30 0.043(5) 0.077(6) 0.048(5) -0.034(5) 0.019(4) -0.024(4)
N3 0.126(8) 0.131(8) 0.134(8) -0.007(7) 0.000(7) 0.010(7)
O11 0.235(10) 0.202(9) 0.191(9) -0.069(8) -0.035(8) 0.029(8)
C31 0.149(10) 0.154(10) 0.164(10) -0.020(9) -0.035(8) -0.015(8)
C32 0.194(13) 0.233(13) 0.220(13) 0.015(9) 0.005(9) -0.009(9)
C33 0.185(11) 0.158(10) 0.169(11) -0.049(8) 0.014(9) 0.013(9)
N4 0.286(15) 0.288(15) 0.279(15) 0.016(10) 0.008(10) -0.004(10)
O12 0.217(9) 0.180(9) 0.155(8) -0.004(7) 0.011(7) -0.007(8)
C34 0.42(3) 0.42(3) 0.42(3) 0.004(10) 0.007(10) 0.006(10)
C35 0.296(18) 0.306(18) 0.314(18) -0.009(10) 0.006(10) -0.019(10)
C36 0.33(2) 0.30(2) 0.33(2) -0.005(10) 0.023(10) 0.026(10)

loop_
_atom_type_symbol
_atom_type_description
_atom_type_scat_dispersion_real
_atom_type_scat_dispersion_imag
_atom_type_scat_source
C C 0.0033 0.0016 'International Tables Vol C Tables 4.2.6.8 and 6.1.1.4'
H H 0.0000 0.0000 'International Tables Vol C Tables 4.2.6.8 and 6.1.1.4'
N N 0.0061 0.0033 'International Tables Vol C Tables 4.2.6.8 and 6.1.1.4'
O O 0.0106 0.0060 'International Tables Vol C Tables 4.2.6.8 and 6.1.1.4'
Zn Zn 0.2839 1.4301 'International Tables Vol C Tables 4.2.6.8 and 6.1.1.4'

loop_
_geom_angle_atom_site_label_1
_geom_angle_atom_site_label_2
_geom_angle_atom_site_label_3
_geom_angle
_geom_angle_site_symmetry_1
_geom_angle_site_symmetry_3
_geom_angle_publ_flag
O5 Zn1 O7 161.67(18) . 4_465 ?
O5 Zn1 O1 95.60(19) . . ?
O7 Zn1 O1 93.5(2) 4_465 . ?
O5 Zn1 N2 102.9(2) . 8_455 ?
O7 Zn1 N2 92.6(2) 4_465 8_455 ?
O1 Zn1 N2 92.6(2) . 8_455 ?
O5 Zn1 O6 80.14(17) . . ?
O7 Zn1 O6 88.61(19) 4_465 . ?
O1 Zn1 O6 171.15(18) . . ?
N2 Zn1 O6 95.90(19) 8_455 . ?
O5 Zn1 O6 106.42(18) . 4_465 ?
O7 Zn1 O6 58.56(17) 4_465 4_465 ?
O1 Zn1 O6 84.96(17) . 4_465 ?
N2 Zn1 O6 150.70(19) 8_455 4_465 ?
O6 Zn1 O6 88.8(2) . 4_465 ?
O5 Zn1 C26 134.7(2) . 4_465 ?
O7 Zn1 C26 29.4(2) 4_465 4_465 ?
O1 Zn1 C26 89.5(2) . 4_465 ?
N2 Zn1 C26 121.9(2) 8_455 4_465 ?
O6 Zn1 C26 88.14(19) . 4_465 ?
O6 Zn1 C26 29.16(18) 4_465 4_465 ?
O10 Zn2 O5 115.41(19) 4_464 . ?
O10 Zn2 O2 110.20(19) 4_464 . ?
O5 Zn2 O2 107.1(2) . . ?
O10 Zn2 O3 110.41(19) 4_464 . ?
O5 Zn2 O3 111.5(2) . . ?
O2 Zn2 O3 101.2(2) . . ?
O10 Zn3 O8 164.51(18) 4_464 . ?
O10 Zn3 O9 80.50(16) 4_464 4_464 ?
O8 Zn3 O9 92.5(2) . 4_464 ?
O10 Zn3 O4 92.34(18) 4_464 . ?
O8 Zn3 O4 91.0(2) . . ?
O9 Zn3 O4 164.7(2) 4_464 . ?
O10 Zn3 N1 99.20(19) 4_464 7_444 ?
O8 Zn3 N1 95.6(2) . 7_444 ?
O9 Zn3 N1 99.7(2) 4_464 7_444 ?
O4 Zn3 N1 94.8(2) . 7_444 ?
C12 O1 Zn1 137.2(4) . . ?
C12 O2 Zn2 127.4(4) . . ?
C24 O3 Zn2 123.2(4) . . ?
C24 O4 Zn3 144.4(5) . . ?
C25 O5 Zn2 119.5(4) . . ?
C25 O5 Zn1 117.0(4) . . ?
Zn2 O5 Zn1 122.9(2) . . ?
C26 O6 Zn1 113.6(4) . . ?
C26 O6 Zn1 83.3(4) . 3_445 ?
Zn1 O6 Zn1 163.1(2) . 3_445 ?
C26 O7 Zn1 96.3(4) . 3_445 ?
C28 O8 Zn3 103.3(4) . . ?
C28 O9 Zn3 113.5(4) . 3_444 ?
C29 O10 Zn2 121.9(4) . 3_444 ?
C29 O10 Zn3 114.9(4) . 3_444 ?
Zn2 O10 Zn3 122.8(2) 3_444 3_444 ?
C9 N1 C10 118.2(6) . . ?
C9 N1 Zn3 122.7(5) . 7_445 ?
C10 N1 Zn3 119.1(5) . 7_445 ?
C22 N2 C21 116.8(6) . . ?
C22 N2 Zn1 119.0(5) . 8_454 ?
C21 N2 Zn1 123.9(5) . 8_454 ?
C2 C1 C6 118.0(6) . . ?
C2 C1 C12 120.6(7) . . ?
C6 C1 C12 121.4(7) . . ?
C1 C2 C3 121.7(7) . . ?
C1 C2 H2A 119.1 . . ?
C3 C2 H2A 119.1 . . ?
C2 C3 C4 120.0(7) . . ?
C2 C3 H3A 120.0 . . ?
C4 C3 H3A 120.0 . . ?
C3 C4 C5 118.5(7) . . ?
C3 C4 C7 119.7(7) . . ?
C5 C4 C7 121.8(6) . . ?
C6 C5 C4 120.1(7) . . ?
C6 C5 H5A 119.9 . . ?
C4 C5 H5A 119.9 . . ?
C5 C6 C1 121.7(7) . . ?
C5 C6 H6A 119.2 . . ?
C1 C6 H6A 119.2 . . ?
C11 C7 C8 117.9(6) . . ?
C11 C7 C4 120.7(7) . . ?
C8 C7 C4 121.4(6) . . ?
C7 C8 C9 118.9(6) . . ?
C7 C8 H8A 120.5 . . ?
C9 C8 H8A 120.5 . . ?
N1 C9 C8 122.8(7) . . ?
N1 C9 H9A 118.6 . . ?
C8 C9 H9A 118.6 . . ?
N1 C10 C11 123.4(7) . . ?
N1 C10 H10A 118.3 . . ?
C11 C10 H10A 118.3 . . ?
C7 C11 C10 118.7(7) . . ?
C7 C11 H11A 120.6 . . ?
C10 C11 H11A 120.6 . . ?
O1 C12 O2 127.7(6) . . ?
O1 C12 C1 117.6(6) . . ?
O2 C12 C1 114.7(6) . . ?
C14 C13 C18 119.1(7) . . ?
C14 C13 C24 120.4(7) . . ?
C18 C13 C24 120.5(6) . . ?
C13 C14 C15 121.3(7) . . ?
C13 C14 H14A 119.4 . . ?
C15 C14 H14A 119.4 . . ?
C16 C15 C14 120.3(7) . . ?
C16 C15 H15A 119.8 . . ?
C14 C15 H15A 119.8 . . ?
C15 C16 C17 118.9(6) . . ?
C15 C16 C19 120.4(6) . . ?
C17 C16 C19 120.5(6) . . ?
C18 C17 C16 120.3(7) . . ?
C18 C17 H17A 119.8 . . ?
C16 C17 H17A 119.8 . . ?
C13 C18 C17 120.1(7) . . ?
C13 C18 H18A 120.0 . . ?
C17 C18 H18A 120.0 . . ?
C20 C19 C23 117.1(6) . . ?
C20 C19 C16 122.6(6) . . ?
C23 C19 C16 120.3(7) . . ?
C19 C20 C21 120.2(7) . . ?
C19 C20 H20A 119.9 . . ?
C21 C20 H20A 119.9 . . ?
N2 C21 C20 123.4(7) . . ?
N2 C21 H21A 118.3 . . ?
C20 C21 H21A 118.3 . . ?
N2 C22 C23 122.9(7) . . ?
N2 C22 H22A 118.6 . . ?
C23 C22 H22A 118.6 . . ?
C19 C23 C22 119.6(7) . . ?
C19 C23 H23A 120.2 . . ?
C22 C23 H23A 120.2 . . ?
O4 C24 O3 126.0(6) . . ?
O4 C24 C13 117.1(6) . . ?
O3 C24 C13 117.0(6) . . ?
O5 C25 C27 111.7(7) . . ?
O5 C25 C26 110.1(5) . . ?
C27 C25 C26 109.7(7) . . ?
O5 C25 H25A 108.4 . . ?
C27 C25 H25A 108.4 . . ?
C26 C25 H25A 108.4 . . ?
O6 C26 O7 121.8(6) . . ?
O6 C26 C25 119.0(6) . . ?
O7 C26 C25 119.2(6) . . ?
O6 C26 Zn1 67.5(3) . 3_445 ?
O7 C26 Zn1 54.3(3) . 3_445 ?
C25 C26 Zn1 173.0(5) . 3_445 ?
C25 C27 H27A 109.5 . . ?
C25 C27 H27B 109.5 . . ?
H27A C27 H27B 109.5 . . ?
C25 C27 H27C 109.5 . . ?
H27A C27 H27C 109.5 . . ?
H27B C27 H27C 109.5 . . ?
O9 C28 O8 123.3(6) . . ?
O9 C28 C29 119.2(6) . . ?
O8 C28 C29 117.4(6) . . ?
O10 C29 C28 109.2(6) . . ?
O10 C29 C30 111.6(6) . . ?
C28 C29 C30 107.6(6) . . ?
O10 C29 H29A 109.5 . . ?
C28 C29 H29A 109.5 . . ?
C30 C29 H29A 109.5 . . ?
C29 C30 H30A 109.5 . . ?
C29 C30 H30B 109.5 . . ?
H30A C30 H30B 109.5 . . ?
C29 C30 H30C 109.5 . . ?
H30A C30 H30C 109.5 . . ?
H30B C30 H30C 109.5 . . ?
C31 N3 C33 122.3(13) . . ?
C31 N3 C32 120.6(14) . . ?
C33 N3 C32 117.1(12) . . ?
O11 C31 N3 124.3(18) . . ?
O11 C31 H31A 117.8 . . ?
N3 C31 H31A 117.8 . . ?
N3 C32 H32A 109.5 . . ?
N3 C32 H32B 109.5 . . ?
H32A C32 H32B 109.5 . . ?
N3 C32 H32C 109.5 . . ?
H32A C32 H32C 109.5 . . ?
H32B C32 H32C 109.5 . . ?
N3 C33 H33A 109.5 . . ?
N3 C33 H33B 109.5 . . ?
H33A C33 H33B 109.5 . . ?
N3 C33 H33C 109.5 . . ?
H33A C33 H33C 109.5 . . ?
H33B C33 H33C 109.5 . . ?
C34 N4 C36 119.4(18) . . ?
C34 N4 C35 119(2) . . ?
C36 N4 C35 121.4(16) . . ?
O12 C34 N4 113(2) . . ?
O12 C34 H34A 123.6 . . ?
N4 C34 H34A 123.6 . . ?
N4 C35 H35A 109.5 . . ?
N4 C35 H35B 109.5 . . ?
H35A C35 H35B 109.5 . . ?
N4 C35 H35C 109.5 . . ?
H35A C35 H35C 109.5 . . ?
H35B C35 H35C 109.5 . . ?
N4 C36 H36A 109.5 . . ?
N4 C36 H36B 109.5 . . ?
H36A C36 H36B 109.5 . . ?
N4 C36 H36C 109.5 . . ?
H36A C36 H36C 109.5 . . ?
H36B C36 H36C 109.5 . . ?
C39 N5 C38 116(2) . . ?
C39 N5 C37 129(3) . . ?
C38 N5 C37 115.3(19) . . ?
O13 C39 N5 118(3) . . ?

loop_
_geom_bond_atom_site_label_1
_geom_bond_atom_site_label_2
_geom_bond_distance
_geom_bond_site_symmetry_2
_geom_bond_publ_flag
Zn1 O5 1.968(4) . ?
Zn1 O7 2.077(5) 4_465 ?
Zn1 O1 2.084(4) . ?
Zn1 N2 2.095(5) 8_455 ?
Zn1 O6 2.103(4) . ?
Zn1 O6 2.365(4) 4_465 ?
Zn1 C26 2.542(7) 4_465 ?
Zn2 O10 1.906(4) 4_464 ?
Zn2 O5 1.907(4) . ?
Zn2 O2 1.949(5) . ?
Zn2 O3 1.966(4) . ?
Zn3 O10 1.984(4) 4_464 ?
Zn3 O8 2.014(5) . ?
Zn3 O9 2.071(4) 4_464 ?
Zn3 O4 2.080(5) . ?
Zn3 N1 2.096(5) 7_444 ?
O1 C12 1.251(8) . ?
O2 C12 1.266(8) . ?
O3 C24 1.270(8) . ?
O4 C24 1.229(8) . ?
O5 C25 1.406(8) . ?
O6 C26 1.247(8) . ?
O6 Zn1 2.365(4) 3_445 ?
O7 C26 1.255(8) . ?
O7 Zn1 2.077(5) 3_445 ?
O8 C28 1.267(8) . ?
O9 C28 1.247(8) . ?
O9 Zn3 2.071(4) 3_444 ?
O10 C29 1.406(8) . ?
O10 Zn2 1.906(4) 3_444 ?
O10 Zn3 1.984(4) 3_444 ?
N1 C9 1.316(9) . ?
N1 C10 1.327(8) . ?
N1 Zn3 2.096(5) 7_445 ?
N2 C22 1.330(8) . ?
N2 C21 1.334(9) . ?
N2 Zn1 2.095(5) 8_454 ?
C1 C2 1.377(10) . ?
C1 C6 1.379(10) . ?
C1 C12 1.501(9) . ?
C2 C3 1.383(10) . ?
C2 H2A 0.9500 . ?
C3 C4 1.389(9) . ?
C3 H3A 0.9500 . ?
C4 C5 1.398(10) . ?
C4 C7 1.485(9) . ?
C5 C6 1.376(9) . ?
C5 H5A 0.9500 . ?
C6 H6A 0.9500 . ?
C7 C11 1.385(10) . ?
C7 C8 1.386(10) . ?
C8 C9 1.407(10) . ?
C8 H8A 0.9500 . ?
C9 H9A 0.9500 . ?
C10 C11 1.392(10) . ?
C10 H10A 0.9500 . ?
C11 H11A 0.9500 . ?
C13 C14 1.361(10) . ?
C13 C18 1.384(10) . ?
C13 C24 1.496(9) . ?
C14 C15 1.393(10) . ?
C14 H14A 0.9500 . ?
C15 C16 1.363(10) . ?
C15 H15A 0.9500 . ?
C16 C17 1.399(9) . ?
C16 C19 1.489(9) . ?
C17 C18 1.387(10) . ?
C17 H17A 0.9500 . ?
C18 H18A 0.9500 . ?
C19 C20 1.362(10) . ?
C19 C23 1.385(10) . ?
C20 C21 1.378(10) . ?
C20 H20A 0.9500 . ?
C21 H21A 0.9500 . ?
C22 C23 1.391(9) . ?
C22 H22A 0.9500 . ?
C23 H23A 0.9500 . ?
C25 C27 1.480(11) . ?
C25 C26 1.526(9) . ?
C25 H25A 1.0000 . ?
C26 Zn1 2.542(7) 3_445 ?
C27 H27A 0.9800 . ?
C27 H27B 0.9800 . ?
C27 H27C 0.9800 . ?
C28 C29 1.527(9) . ?
C29 C30 1.543(11) . ?
C29 H29A 1.0000 . ?
C30 H30A 0.9800 . ?
C30 H30B 0.9800 . ?
C30 H30C 0.9800 . ?
N3 C31 1.344(13) . ?
N3 C33 1.417(13) . ?
N3 C32 1.477(14) . ?
O11 C31 1.203(14) . ?
C31 H31A 0.9500 . ?
C32 H32A 0.9800 . ?
C32 H32B 0.9800 . ?
C32 H32C 0.9800 . ?
C33 H33A 0.9800 . ?
C33 H33B 0.9800 . ?
C33 H33C 0.9800 . ?
N4 C34 1.388(18) . ?
N4 C36 1.420(15) . ?
N4 C35 1.445(17) . ?
O12 C34 1.260(18) . ?
C34 H34A 0.9500 . ?
C35 H35A 0.9800 . ?
C35 H35B 0.9800 . ?
C35 H35C 0.9800 . ?
C36 H36A 0.9800 . ?
C36 H36B 0.9800 . ?
C36 H36C 0.9800 . ?
N5 C39 1.38(2) . ?
N5 C38 1.422(18) . ?
N5 C37 1.489(19) . ?
O13 C39 1.224(19) . ?
